data_4328771
loop_
_publ_author_name
'Shih-Wey Yeh'
'Chih-Wei Lin'
'Ya-Wen Li'
'I-Jui Hsu'
'Chien-Hong Chen'
'Ling-Yun Jang'
'Jyh-Fu Lee'
'Wen-Feng Liaw'

_publ_section_title
;
 Insight into the Dinuclear {Fe(NO)2}10{Fe(NO)2}10 and Mononuclear
 {Fe(NO)2}10 Dinitrosyliron Complexes
;
_journal_name_full 'Inorganic Chemistry'
_journal_page_first 4076
_journal_page_last 4087
_journal_paper_doi 10.1021/ic202332d
_journal_volume 51
_journal_year 2012
_chemical_formula_sum 'C82 H83 Fe2 N6 O4.5 P4 S2'
_chemical_formula_weight 1524.24
_chemical_name_systematic
; 
 ? 
;
_space_group_IT_number 13
_symmetry_cell_setting monoclinic
_symmetry_space_group_name_Hall '-P 2yac'
_symmetry_space_group_name_H-M 'P 1 2/n 1'
_atom_sites_solution_hydrogens geom
_atom_sites_solution_primary direct
_atom_sites_solution_secondary difmap
_audit_creation_method SHELXL-97
_cell_angle_alpha 90.00
_cell_angle_beta 97.0980(10)
_cell_angle_gamma 90.00
_cell_formula_units_Z 4
_cell_length_a 20.7472(4)
_cell_length_b 14.1277(3)
_cell_length_c 28.1653(5)
_cell_measurement_reflns_used 9929
_cell_measurement_temperature 100(2)
_cell_measurement_theta_max 25.4747
_cell_measurement_theta_min 2.6188
_cell_volume 8192.3(3)
_computing_cell_refinement 'SAINT V7.34A (Bruker AXS, 2006)'
_computing_data_collection 'APEX2 (Bruker AXS, 2010)'
_computing_data_reduction 'SAINT V7.34A (Bruker AXS, 2006)'
_computing_molecular_graphics 'SHELXTL (Sheldrick, 2008)'
_computing_publication_material SHELXTL
_computing_structure_refinement 'SHELXL-97 (Sheldrick, 2008)'
_computing_structure_solution 'SHELXS-97 (Sheldrick, 2008)'
_diffrn_ambient_temperature 100(2)
_diffrn_detector_area_resol_mean 8.3333
_diffrn_measured_fraction_theta_full 0.997
_diffrn_measured_fraction_theta_max 0.997
_diffrn_measurement_device_type 'Bruker APEX-II CCD'
_diffrn_measurement_method '\f and \w scans'
_diffrn_radiation_monochromator graphite
_diffrn_radiation_source 'fine-focus sealed tube'
_diffrn_radiation_type MoK\a
_diffrn_radiation_wavelength 0.71073
_diffrn_reflns_av_R_equivalents 0.0433
_diffrn_reflns_av_sigmaI/netI 0.0484
_diffrn_reflns_limit_h_max 25
_diffrn_reflns_limit_h_min -24
_diffrn_reflns_limit_k_max 17
_diffrn_reflns_limit_k_min -13
_diffrn_reflns_limit_l_max 35
_diffrn_reflns_limit_l_min -33
_diffrn_reflns_number 68015
_diffrn_reflns_theta_full 26.41
_diffrn_reflns_theta_max 26.41
_diffrn_reflns_theta_min 1.15
_exptl_absorpt_coefficient_mu 0.534
_exptl_absorpt_correction_T_max 0.9486
_exptl_absorpt_correction_T_min 0.8988
_exptl_absorpt_correction_type multi-scan
_exptl_absorpt_process_details 'SADABS V2008/1 (Bruker AXS)'
_exptl_crystal_colour Black
_exptl_crystal_density_diffrn 1.236
_exptl_crystal_description Lump
_exptl_crystal_F_000 3188
_exptl_crystal_size_max 0.18
_exptl_crystal_size_mid 0.15
_exptl_crystal_size_min 0.12
_platon_squeeze_details
;
;
_refine_diff_density_max 1.169
_refine_diff_density_min -1.045
_refine_diff_density_rms 0.202
_refine_ls_extinction_method none
_refine_ls_goodness_of_fit_ref 1.042
_refine_ls_hydrogen_treatment constr
_refine_ls_matrix_type full
_refine_ls_number_parameters 913
_refine_ls_number_reflns 16788
_refine_ls_number_restraints 0
_refine_ls_restrained_S_all 1.042
_refine_ls_R_factor_all 0.0744
_refine_ls_R_factor_gt 0.0550
_refine_ls_shift/su_max 0.002
_refine_ls_shift/su_mean 0.000
_refine_ls_structure_factor_coef Fsqd
_refine_ls_weighting_details 'calc w=1/[\s^2^(Fo^2^)+(0.1150P)^2^+0.0000P] where P=(Fo^2^+2Fc^2^)/3'
_refine_ls_weighting_scheme calc
_refine_ls_wR_factor_gt 0.1651
_refine_ls_wR_factor_ref 0.1773
_reflns_number_gt 12089
_reflns_number_total 16788
_reflns_threshold_expression >2sigma(I)
_cod_data_source_file ic202332d_complex2.cif
_cod_data_source_block 111036lts
_cod_original_formula_sum 'C82 H83 Fe2 N6 O4.50 P4 S2'
_cod_database_code 4328771

loop_
_symmetry_equiv_pos_as_xyz
'x, y, z'
'-x+1/2, y, -z+1/2'
'-x, -y, -z'
'x-1/2, -y, z-1/2'

loop_
_atom_site_label
_atom_site_type_symbol
_atom_site_fract_x
_atom_site_fract_y
_atom_site_fract_z
_atom_site_U_iso_or_equiv
_atom_site_adp_type
_atom_site_occupancy
_atom_site_symmetry_multiplicity
_atom_site_calc_flag
_atom_site_refinement_flags
Fe1 Fe 1.00944(2) 0.33336(3) 0.291615(15) 0.02343(13) Uani 1 1 d .
Fe2 Fe 1.01742(2) 0.11560(3) 0.238222(15) 0.02508(13) Uani 1 1 d .
P1 P 0.71917(4) 0.70397(5) 0.41123(3) 0.01902(17) Uani 1 1 d .
P2 P 0.82866(3) 0.83674(5) 0.43158(3) 0.01764(17) Uani 1 1 d .
P3 P 0.82275(4) 0.33750(5) 0.92714(3) 0.01890(17) Uani 1 1 d .
P4 P 0.71096(4) 0.21019(5) 0.90748(3) 0.02128(18) Uani 1 1 d .
S1 S 1.09067(4) 0.23723(5) 0.26458(3) 0.02355(18) Uani 1 1 d .
S2 S 0.96437(4) 0.18218(5) 0.29830(3) 0.02431(18) Uani 1 1 d .
N1 N 0.79082(11) 0.73916(16) 0.42885(9) 0.0226(5) Uani 1 1 d .
N2 N 0.78413(12) 0.24051(17) 0.92366(9) 0.0260(6) Uani 1 1 d .
N3 N 0.97624(11) 0.40296(19) 0.25038(9) 0.0263(6) Uani 1 1 d .
N4 N 1.02244(13) 0.38051(19) 0.34594(9) 0.0323(6) Uani 1 1 d .
N5 N 0.97973(13) 0.1295(2) 0.18467(10) 0.0341(7) Uani 1 1 d .
N6 N 1.04498(14) 0.00760(18) 0.25112(9) 0.0321(6) Uani 1 1 d .
O1 O 0.95234(12) 0.46448(18) 0.22180(9) 0.0479(7) Uani 1 1 d .
O2 O 1.01982(13) 0.43511(19) 0.37901(9) 0.0523(7) Uani 1 1 d .
O3 O 0.95240(14) 0.1314(2) 0.14375(9) 0.0585(8) Uani 1 1 d .
O4 O 1.05852(13) -0.07543(16) 0.24797(9) 0.0486(7) Uani 1 1 d .
O5 O 0.7500 0.5506(2) 0.2500 0.0417(8) Uani 1 2 d S
C1 C 0.72469(14) 0.5814(2) 0.39629(10) 0.0217(6) Uani 1 1 d .
C2 C 0.67333(15) 0.5342(2) 0.36893(11) 0.0278(7) Uani 1 1 d .
H2 H 0.6363 0.5688 0.3554 0.033 Uiso 1 1 calc R
C3 C 0.67641(17) 0.4375(2) 0.36158(11) 0.0322(7) Uani 1 1 d .
H3 H 0.6415 0.4056 0.3432 0.039 Uiso 1 1 calc R
C4 C 0.73062(18) 0.3878(2) 0.38123(12) 0.0363(8) Uani 1 1 d .
H4 H 0.7326 0.3213 0.3764 0.044 Uiso 1 1 calc R
C5 C 0.78196(18) 0.4330(2) 0.40774(12) 0.0377(8) Uani 1 1 d .
H5 H 0.8191 0.3979 0.4207 0.045 Uiso 1 1 calc R
C6 C 0.77917(16) 0.5303(2) 0.41550(11) 0.0289(7) Uani 1 1 d .
H6 H 0.8143 0.5617 0.4338 0.035 Uiso 1 1 calc R
C7 C 0.66929(13) 0.70878(19) 0.45927(10) 0.0198(6) Uani 1 1 d .
C8 C 0.60186(14) 0.6969(2) 0.45080(11) 0.0266(7) Uani 1 1 d .
H8 H 0.5810 0.6909 0.4190 0.032 Uiso 1 1 calc R
C9 C 0.56554(15) 0.6938(2) 0.48894(12) 0.0334(8) Uani 1 1 d .
H9 H 0.5197 0.6868 0.4831 0.040 Uiso 1 1 calc R
C10 C 0.59564(16) 0.7010(2) 0.53513(11) 0.0311(7) Uani 1 1 d .
H10 H 0.5704 0.6988 0.5611 0.037 Uiso 1 1 calc R
C11 C 0.66224(15) 0.7114(2) 0.54408(11) 0.0277(7) Uani 1 1 d .
H11 H 0.6829 0.7152 0.5760 0.033 Uiso 1 1 calc R
C12 C 0.69892(14) 0.7161(2) 0.50578(10) 0.0223(6) Uani 1 1 d .
H12 H 0.7446 0.7245 0.5118 0.027 Uiso 1 1 calc R
C13 C 0.67681(15) 0.7645(2) 0.36053(11) 0.0247(7) Uani 1 1 d .
C14 C 0.63439(15) 0.8386(2) 0.36648(12) 0.0282(7) Uani 1 1 d .
H14 H 0.6263 0.8567 0.3977 0.034 Uiso 1 1 calc R
C15 C 0.60370(17) 0.8862(2) 0.32665(13) 0.0376(9) Uani 1 1 d .
H15 H 0.5752 0.9373 0.3308 0.045 Uiso 1 1 calc R
C16 C 0.61442(19) 0.8597(3) 0.28168(13) 0.0431(10) Uani 1 1 d .
H16 H 0.5924 0.8911 0.2546 0.052 Uiso 1 1 calc R
C17 C 0.6571(2) 0.7877(3) 0.27579(12) 0.0466(10) Uani 1 1 d .
H17 H 0.6652 0.7709 0.2444 0.056 Uiso 1 1 calc R
C18 C 0.68857(17) 0.7389(2) 0.31455(11) 0.0338(8) Uani 1 1 d .
H18 H 0.7177 0.6888 0.3099 0.041 Uiso 1 1 calc R
C19 C 0.87198(13) 0.8501(2) 0.49040(10) 0.0206(6) Uani 1 1 d .
C20 C 0.88829(14) 0.7695(2) 0.51748(11) 0.0294(7) Uani 1 1 d .
H20 H 0.8735 0.7090 0.5060 0.035 Uiso 1 1 calc R
C21 C 0.92644(16) 0.7781(3) 0.56154(12) 0.0382(9) Uani 1 1 d .
H21 H 0.9380 0.7230 0.5800 0.046 Uiso 1 1 calc R
C22 C 0.94737(16) 0.8643(3) 0.57838(11) 0.0406(9) Uani 1 1 d .
H22 H 0.9727 0.8692 0.6088 0.049 Uiso 1 1 calc R
C23 C 0.93202(17) 0.9444(3) 0.55169(12) 0.0422(9) Uani 1 1 d .
H23 H 0.9475 1.0043 0.5634 0.051 Uiso 1 1 calc R
C24 C 0.89384(16) 0.9380(2) 0.50743(11) 0.0332(8) Uani 1 1 d .
H24 H 0.8829 0.9934 0.4891 0.040 Uiso 1 1 calc R
C25 C 0.77821(13) 0.93874(19) 0.41942(10) 0.0194(6) Uani 1 1 d .
C26 C 0.74209(15) 0.9707(2) 0.45497(11) 0.0255(7) Uani 1 1 d .
H26 H 0.7482 0.9430 0.4859 0.031 Uiso 1 1 calc R
C27 C 0.69730(16) 1.0431(2) 0.44486(13) 0.0336(8) Uani 1 1 d .
H27 H 0.6721 1.0641 0.4688 0.040 Uiso 1 1 calc R
C28 C 0.68928(15) 1.0848(2) 0.39998(13) 0.0335(8) Uani 1 1 d .
H28 H 0.6592 1.1352 0.3934 0.040 Uiso 1 1 calc R
C29 C 0.72482(15) 1.0535(2) 0.36496(12) 0.0316(8) Uani 1 1 d .
H29 H 0.7191 1.0824 0.3343 0.038 Uiso 1 1 calc R
C30 C 0.76883(14) 0.9801(2) 0.37412(11) 0.0245(7) Uani 1 1 d .
H30 H 0.7926 0.9579 0.3496 0.029 Uiso 1 1 calc R
C31 C 0.88962(13) 0.8345(2) 0.39133(10) 0.0194(6) Uani 1 1 d .
C32 C 0.92295(14) 0.9154(2) 0.38001(11) 0.0261(7) Uani 1 1 d .
H32 H 0.9133 0.9748 0.3933 0.031 Uiso 1 1 calc R
C33 C 0.97036(14) 0.9092(2) 0.34937(11) 0.0283(7) Uani 1 1 d .
H33 H 0.9923 0.9648 0.3411 0.034 Uiso 1 1 calc R
C34 C 0.98565(15) 0.8238(3) 0.33107(11) 0.0314(8) Uani 1 1 d .
H34 H 1.0179 0.8202 0.3099 0.038 Uiso 1 1 calc R
C35 C 0.95455(16) 0.7429(3) 0.34316(12) 0.0372(8) Uani 1 1 d .
H35 H 0.9665 0.6833 0.3313 0.045 Uiso 1 1 calc R
C36 C 0.90604(15) 0.7478(2) 0.37251(11) 0.0289(7) Uani 1 1 d .
H36 H 0.8838 0.6919 0.3799 0.035 Uiso 1 1 calc R
C37 C 0.86714(14) 0.3492(2) 0.98573(10) 0.0221(6) Uani 1 1 d .
C38 C 0.88522(14) 0.2675(2) 1.01150(12) 0.0333(8) Uani 1 1 d .
H38 H 0.8717 0.2073 0.9990 0.040 Uiso 1 1 calc R
C39 C 0.92294(16) 0.2741(3) 1.05553(13) 0.0417(9) Uani 1 1 d .
H39 H 0.9353 0.2183 1.0731 0.050 Uiso 1 1 calc R
C40 C 0.94245(17) 0.3608(3) 1.07377(12) 0.0438(9) Uani 1 1 d .
H40 H 0.9677 0.3648 1.1042 0.053 Uiso 1 1 calc R
C41 C 0.92571(17) 0.4419(3) 1.04827(12) 0.0402(9) Uani 1 1 d .
H41 H 0.9401 0.5017 1.0609 0.048 Uiso 1 1 calc R
C42 C 0.88759(15) 0.4368(2) 1.00390(11) 0.0300(7) Uani 1 1 d .
H42 H 0.8758 0.4929 0.9863 0.036 Uiso 1 1 calc R
C43 C 0.77282(13) 0.44055(19) 0.91669(10) 0.0195(6) Uani 1 1 d .
C44 C 0.76612(14) 0.4871(2) 0.87248(10) 0.0243(6) Uani 1 1 d .
H44 H 0.7919 0.4686 0.8484 0.029 Uiso 1 1 calc R
C45 C 0.72178(15) 0.5602(2) 0.86400(11) 0.0297(7) Uani 1 1 d .
H45 H 0.7173 0.5918 0.8340 0.036 Uiso 1 1 calc R
C46 C 0.68443(15) 0.5877(2) 0.89829(12) 0.0300(7) Uani 1 1 d .
H46 H 0.6540 0.6378 0.8919 0.036 Uiso 1 1 calc R
C47 C 0.69079(15) 0.5426(2) 0.94235(12) 0.0295(7) Uani 1 1 d .
H47 H 0.6650 0.5620 0.9662 0.035 Uiso 1 1 calc R
C48 C 0.73500(14) 0.4690(2) 0.95148(11) 0.0240(6) Uani 1 1 d .
H48 H 0.7394 0.4380 0.9816 0.029 Uiso 1 1 calc R
C49 C 0.88304(14) 0.3365(2) 0.88666(10) 0.0208(6) Uani 1 1 d .
C50 C 0.92328(14) 0.4156(2) 0.88299(11) 0.0245(6) Uani 1 1 d .
H50 H 0.9170 0.4716 0.9005 0.029 Uiso 1 1 calc R
C51 C 0.97234(15) 0.4113(2) 0.85356(11) 0.0277(7) Uani 1 1 d .
H51 H 0.9992 0.4649 0.8506 0.033 Uiso 1 1 calc R
C52 C 0.98214(15) 0.3292(3) 0.82855(11) 0.0339(8) Uani 1 1 d .
H52 H 1.0161 0.3262 0.8089 0.041 Uiso 1 1 calc R
C53 C 0.94263(17) 0.2518(3) 0.83216(13) 0.0405(9) Uani 1 1 d .
H53 H 0.9495 0.1959 0.8147 0.049 Uiso 1 1 calc R
C54 C 0.89258(16) 0.2544(2) 0.86116(11) 0.0312(7) Uani 1 1 d .
H54 H 0.8655 0.2008 0.8634 0.037 Uiso 1 1 calc R
C55 C 0.66989(15) 0.2765(2) 0.85826(11) 0.0286(7) Uani 1 1 d .
C56 C 0.68859(19) 0.2583(3) 0.81318(13) 0.0429(9) Uani 1 1 d .
H56 H 0.7199 0.2109 0.8091 0.052 Uiso 1 1 calc R
C57 C 0.6607(2) 0.3108(3) 0.77453(14) 0.0601(12) Uani 1 1 d .
H57 H 0.6732 0.2992 0.7437 0.072 Uiso 1 1 calc R
C58 C 0.6154(2) 0.3791(3) 0.77980(15) 0.0584(13) Uani 1 1 d .
H58 H 0.5962 0.4137 0.7527 0.070 Uiso 1 1 calc R
C59 C 0.59757(19) 0.3977(2) 0.82440(15) 0.0478(11) Uani 1 1 d .
H59 H 0.5666 0.4458 0.8282 0.057 Uiso 1 1 calc R
C60 C 0.62479(16) 0.3462(2) 0.86392(13) 0.0328(8) Uani 1 1 d .
H60 H 0.6124 0.3589 0.8947 0.039 Uiso 1 1 calc R
C61 C 0.66389(14) 0.2142(2) 0.95698(11) 0.0229(6) Uani 1 1 d .
C62 C 0.59634(15) 0.1993(2) 0.95090(12) 0.0293(7) Uani 1 1 d .
H62 H 0.5735 0.1939 0.9196 0.035 Uiso 1 1 calc R
C63 C 0.56357(15) 0.1926(2) 0.99008(12) 0.0344(8) Uani 1 1 d .
H63 H 0.5179 0.1834 0.9858 0.041 Uiso 1 1 calc R
C64 C 0.59611(16) 0.1989(2) 1.03570(12) 0.0325(7) Uani 1 1 d .
H64 H 0.5727 0.1951 1.0626 0.039 Uiso 1 1 calc R
C65 C 0.66284(15) 0.2107(2) 1.04248(11) 0.0282(7) Uani 1 1 d .
H65 H 0.6855 0.2124 1.0739 0.034 Uiso 1 1 calc R
C66 C 0.69639(14) 0.2200(2) 1.00315(11) 0.0246(7) Uani 1 1 d .
H66 H 0.7420 0.2304 1.0077 0.030 Uiso 1 1 calc R
C67 C 0.71106(14) 0.0889(2) 0.89026(10) 0.0232(6) Uani 1 1 d .
C68 C 0.66054(15) 0.0499(2) 0.85875(11) 0.0275(7) Uani 1 1 d .
H68 H 0.6266 0.0894 0.8443 0.033 Uiso 1 1 calc R
C69 C 0.65985(16) -0.0458(2) 0.84861(12) 0.0324(8) Uani 1 1 d .
H69 H 0.6258 -0.0714 0.8267 0.039 Uiso 1 1 calc R
C70 C 0.70795(17) -0.1042(2) 0.86993(12) 0.0353(8) Uani 1 1 d .
H70 H 0.7068 -0.1702 0.8634 0.042 Uiso 1 1 calc R
C71 C 0.75786(18) -0.0662(2) 0.90078(13) 0.0385(8) Uani 1 1 d .
H71 H 0.7914 -0.1064 0.9152 0.046 Uiso 1 1 calc R
C72 C 0.76009(16) 0.0300(2) 0.91130(12) 0.0326(8) Uani 1 1 d .
H72 H 0.7948 0.0553 0.9327 0.039 Uiso 1 1 calc R
C73 C 1.12436(14) 0.2938(2) 0.21384(11) 0.0245(6) Uani 1 1 d .
C74 C 1.17249(17) 0.2257(3) 0.19538(13) 0.0444(9) Uani 1 1 d .
H74A H 1.1903 0.2543 0.1681 0.067 Uiso 1 1 calc R
H74B H 1.1503 0.1665 0.1852 0.067 Uiso 1 1 calc R
H74C H 1.2079 0.2124 0.2209 0.067 Uiso 1 1 calc R
C75 C 1.15796(18) 0.3833(3) 0.23260(13) 0.0428(9) Uani 1 1 d .
H75A H 1.1738 0.4176 0.2061 0.064 Uiso 1 1 calc R
H75B H 1.1946 0.3672 0.2566 0.064 Uiso 1 1 calc R
H75C H 1.1272 0.4232 0.2473 0.064 Uiso 1 1 calc R
C76 C 1.07253(15) 0.3178(2) 0.17269(11) 0.0315(7) Uani 1 1 d .
H76A H 1.0376 0.3537 0.1848 0.047 Uiso 1 1 calc R
H76B H 1.0548 0.2592 0.1577 0.047 Uiso 1 1 calc R
H76C H 1.0917 0.3559 0.1490 0.047 Uiso 1 1 calc R
C77 C 0.87512(14) 0.1843(2) 0.28176(10) 0.0247(7) Uani 1 1 d .
C78 C 0.85224(16) 0.0826(2) 0.27407(12) 0.0351(8) Uani 1 1 d .
H78A H 0.8648 0.0460 0.3033 0.053 Uiso 1 1 calc R
H78B H 0.8723 0.0548 0.2476 0.053 Uiso 1 1 calc R
H78C H 0.8049 0.0815 0.2664 0.053 Uiso 1 1 calc R
C79 C 0.84652(18) 0.2288(3) 0.32348(13) 0.0456(9) Uani 1 1 d .
H79A H 0.7993 0.2339 0.3157 0.068 Uiso 1 1 calc R
H79B H 0.8651 0.2921 0.3297 0.068 Uiso 1 1 calc R
H79C H 0.8567 0.1893 0.3520 0.068 Uiso 1 1 calc R
C80 C 0.85642(16) 0.2407(2) 0.23594(12) 0.0345(8) Uani 1 1 d .
H80A H 0.8094 0.2368 0.2268 0.052 Uiso 1 1 calc R
H80B H 0.8788 0.2145 0.2102 0.052 Uiso 1 1 calc R
H80C H 0.8690 0.3070 0.2413 0.052 Uiso 1 1 calc R
C81 C 0.80172(19) 0.4929(3) 0.27113(13) 0.0432(9) Uani 1 1 d .
H81A H 0.8189 0.4546 0.2461 0.052 Uiso 1 1 calc R
H81B H 0.7855 0.4492 0.2944 0.052 Uiso 1 1 calc R
C82 C 0.8539(2) 0.5523(3) 0.29557(16) 0.0605(12) Uani 1 1 d .
H82A H 0.8730 0.5907 0.2719 0.091 Uiso 1 1 calc R
H82B H 0.8875 0.5117 0.3126 0.091 Uiso 1 1 calc R
H82C H 0.8360 0.5939 0.3185 0.091 Uiso 1 1 calc R

loop_
_atom_site_aniso_label
_atom_site_aniso_U_11
_atom_site_aniso_U_22
_atom_site_aniso_U_33
_atom_site_aniso_U_23
_atom_site_aniso_U_13
_atom_site_aniso_U_12
Fe1 0.0267(3) 0.0215(2) 0.0221(2) 0.00209(17) 0.00282(18) -0.00124(17)
Fe2 0.0285(3) 0.0224(2) 0.0231(2) 0.00193(17) -0.00164(18) -0.00338(18)
P1 0.0188(4) 0.0166(4) 0.0217(4) 0.0016(3) 0.0027(3) 0.0004(3)
P2 0.0164(4) 0.0165(4) 0.0200(4) 0.0025(3) 0.0025(3) 0.0011(3)
P3 0.0186(4) 0.0153(4) 0.0229(4) 0.0007(3) 0.0028(3) -0.0017(3)
P4 0.0204(4) 0.0163(4) 0.0265(4) 0.0019(3) 0.0004(3) -0.0023(3)
S1 0.0245(4) 0.0207(4) 0.0239(4) 0.0031(3) -0.0032(3) 0.0007(3)
S2 0.0260(4) 0.0255(4) 0.0206(4) 0.0052(3) -0.0005(3) -0.0038(3)
N1 0.0186(12) 0.0177(12) 0.0318(14) 0.0024(10) 0.0040(10) 0.0001(10)
N2 0.0200(13) 0.0179(13) 0.0393(15) 0.0048(11) 0.0009(11) -0.0045(10)
N3 0.0164(13) 0.0379(16) 0.0260(13) 0.0021(12) 0.0073(10) 0.0009(11)
N4 0.0373(16) 0.0316(16) 0.0290(15) -0.0038(12) 0.0081(12) -0.0044(12)
N5 0.0269(15) 0.0381(17) 0.0366(16) 0.0157(13) 0.0015(12) -0.0065(12)
N6 0.0413(17) 0.0228(14) 0.0319(15) 0.0004(12) 0.0035(12) -0.0041(12)
O1 0.0405(15) 0.0482(16) 0.0582(17) 0.0304(13) 0.0197(12) 0.0163(12)
O2 0.0658(19) 0.0518(17) 0.0402(15) -0.0197(13) 0.0098(13) 0.0012(14)
O3 0.0535(18) 0.089(2) 0.0280(14) 0.0086(14) -0.0139(12) -0.0228(15)
O4 0.0702(19) 0.0218(13) 0.0558(17) -0.0046(12) 0.0157(14) 0.0002(12)
O5 0.046(2) 0.0319(19) 0.048(2) 0.000 0.0108(17) 0.000
C1 0.0270(16) 0.0183(15) 0.0210(15) 0.0011(12) 0.0081(12) -0.0028(12)
C2 0.0284(17) 0.0268(17) 0.0289(16) -0.0007(13) 0.0068(13) -0.0035(13)
C3 0.041(2) 0.0277(18) 0.0296(17) -0.0071(14) 0.0110(14) -0.0056(15)
C4 0.054(2) 0.0201(17) 0.0361(19) -0.0033(14) 0.0123(16) -0.0005(15)
C5 0.051(2) 0.0239(18) 0.0375(19) 0.0010(15) 0.0043(16) 0.0124(16)
C6 0.0366(18) 0.0223(16) 0.0277(16) -0.0005(13) 0.0032(13) 0.0011(13)
C7 0.0193(14) 0.0173(14) 0.0226(15) 0.0015(11) 0.0025(11) 0.0002(11)
C8 0.0210(16) 0.0318(17) 0.0264(16) -0.0017(13) 0.0002(12) -0.0007(13)
C9 0.0197(16) 0.044(2) 0.0371(19) -0.0005(15) 0.0048(13) -0.0007(14)
C10 0.0303(18) 0.0374(19) 0.0278(17) -0.0003(14) 0.0122(13) 0.0036(14)
C11 0.0300(17) 0.0291(17) 0.0235(16) -0.0011(13) 0.0007(13) 0.0003(13)
C12 0.0190(15) 0.0217(15) 0.0253(15) 0.0036(12) -0.0001(11) -0.0008(12)
C13 0.0295(17) 0.0175(15) 0.0261(16) 0.0049(12) -0.0008(12) -0.0028(12)
C14 0.0300(17) 0.0219(16) 0.0311(17) 0.0010(13) -0.0028(13) -0.0012(13)
C15 0.0347(19) 0.0220(17) 0.051(2) 0.0077(15) -0.0149(16) -0.0017(14)
C16 0.059(3) 0.0288(19) 0.036(2) 0.0111(16) -0.0174(17) -0.0081(17)
C17 0.074(3) 0.044(2) 0.0206(17) 0.0060(15) 0.0026(17) -0.005(2)
C18 0.044(2) 0.0297(18) 0.0286(17) 0.0025(14) 0.0092(14) 0.0008(15)
C19 0.0189(15) 0.0251(16) 0.0178(14) 0.0018(12) 0.0025(11) 0.0053(12)
C20 0.0159(15) 0.0356(18) 0.0360(18) 0.0127(14) 0.0012(12) -0.0010(13)
C21 0.0240(17) 0.057(2) 0.0341(19) 0.0236(17) 0.0051(14) 0.0081(16)
C22 0.0244(18) 0.076(3) 0.0197(16) -0.0005(17) -0.0021(13) 0.0155(18)
C23 0.042(2) 0.044(2) 0.0360(19) -0.0179(16) -0.0168(16) 0.0171(17)
C24 0.0363(19) 0.0293(18) 0.0309(17) -0.0020(14) -0.0088(14) 0.0104(14)
C25 0.0171(14) 0.0158(14) 0.0241(15) 0.0019(11) -0.0018(11) -0.0026(11)
C26 0.0268(16) 0.0228(16) 0.0269(16) -0.0006(13) 0.0031(12) 0.0020(12)
C27 0.0262(17) 0.0275(18) 0.047(2) -0.0077(15) 0.0038(14) 0.0066(14)
C28 0.0212(16) 0.0206(16) 0.056(2) 0.0011(15) -0.0056(15) 0.0044(13)
C29 0.0261(17) 0.0266(17) 0.0393(19) 0.0122(14) -0.0067(14) 0.0014(13)
C30 0.0205(15) 0.0230(16) 0.0296(16) 0.0054(13) 0.0015(12) -0.0004(12)
C31 0.0174(14) 0.0230(15) 0.0176(14) 0.0033(11) 0.0011(11) 0.0011(11)
C32 0.0195(15) 0.0264(16) 0.0319(17) 0.0051(13) 0.0011(12) -0.0010(12)
C33 0.0184(15) 0.040(2) 0.0262(16) 0.0119(14) 0.0021(12) -0.0021(13)
C34 0.0211(16) 0.053(2) 0.0209(16) 0.0001(15) 0.0049(12) -0.0009(15)
C35 0.0306(18) 0.047(2) 0.0362(19) -0.0111(16) 0.0107(15) 0.0016(16)
C36 0.0283(17) 0.0292(18) 0.0303(17) -0.0040(13) 0.0080(13) -0.0029(13)
C37 0.0181(15) 0.0271(16) 0.0211(15) 0.0046(12) 0.0024(11) -0.0002(12)
C38 0.0190(16) 0.0351(19) 0.046(2) 0.0185(16) 0.0039(14) -0.0029(13)
C39 0.0238(18) 0.062(3) 0.039(2) 0.0315(19) 0.0034(14) 0.0066(17)
C40 0.0278(19) 0.077(3) 0.0254(18) 0.0009(18) -0.0005(14) 0.0141(19)
C41 0.036(2) 0.051(2) 0.0296(18) -0.0166(16) -0.0105(15) 0.0140(17)
C42 0.0300(18) 0.0301(18) 0.0280(17) -0.0027(14) -0.0042(13) 0.0037(14)
C43 0.0194(14) 0.0158(14) 0.0227(14) 0.0000(11) 0.0000(11) -0.0022(11)
C44 0.0241(16) 0.0243(16) 0.0242(15) 0.0011(12) 0.0014(12) -0.0003(12)
C45 0.0313(18) 0.0265(17) 0.0292(17) 0.0076(13) -0.0049(13) -0.0006(14)
C46 0.0232(16) 0.0185(15) 0.047(2) -0.0001(14) 0.0002(14) 0.0031(12)
C47 0.0262(17) 0.0262(17) 0.0370(18) -0.0066(14) 0.0077(13) 0.0008(13)
C48 0.0255(16) 0.0215(15) 0.0256(15) -0.0008(12) 0.0049(12) -0.0002(12)
C49 0.0204(15) 0.0207(15) 0.0208(14) -0.0002(12) 0.0010(11) 0.0009(11)
C50 0.0230(16) 0.0224(16) 0.0284(16) 0.0016(13) 0.0045(12) -0.0030(12)
C51 0.0234(16) 0.0329(18) 0.0270(16) 0.0040(14) 0.0035(12) -0.0023(13)
C52 0.0221(17) 0.054(2) 0.0263(17) -0.0001(15) 0.0066(13) 0.0036(15)
C53 0.038(2) 0.045(2) 0.039(2) -0.0157(17) 0.0100(16) 0.0039(17)
C54 0.0318(18) 0.0281(17) 0.0345(18) -0.0105(14) 0.0071(14) -0.0037(14)
C55 0.0315(18) 0.0170(15) 0.0348(18) 0.0049(13) -0.0057(14) -0.0064(13)
C56 0.056(2) 0.037(2) 0.036(2) 0.0118(16) 0.0055(17) 0.0008(17)
C57 0.087(3) 0.057(3) 0.032(2) 0.0144(19) -0.008(2) -0.006(2)
C58 0.084(3) 0.031(2) 0.052(3) 0.0151(18) -0.029(2) -0.012(2)
C59 0.049(2) 0.0168(17) 0.069(3) 0.0009(17) -0.028(2) -0.0032(15)
C60 0.0350(19) 0.0176(16) 0.0423(19) 0.0009(14) -0.0092(15) -0.0052(13)
C61 0.0207(15) 0.0187(15) 0.0290(16) -0.0013(12) 0.0013(12) 0.0004(12)
C62 0.0206(16) 0.0339(18) 0.0319(17) -0.0044(14) -0.0032(13) -0.0021(13)
C63 0.0164(16) 0.042(2) 0.044(2) -0.0080(16) 0.0039(14) -0.0057(14)
C64 0.0280(18) 0.0375(19) 0.0335(18) -0.0041(15) 0.0091(14) -0.0033(14)
C65 0.0245(16) 0.0282(17) 0.0316(17) -0.0010(13) 0.0023(13) -0.0032(13)
C66 0.0177(15) 0.0252(16) 0.0301(16) 0.0005(13) -0.0006(12) -0.0042(12)
C67 0.0250(16) 0.0179(15) 0.0278(16) 0.0032(12) 0.0077(12) -0.0037(12)
C68 0.0239(16) 0.0230(16) 0.0359(18) -0.0020(13) 0.0042(13) -0.0026(12)
C69 0.0283(18) 0.0279(18) 0.0421(19) -0.0097(15) 0.0090(14) -0.0096(14)
C70 0.044(2) 0.0208(17) 0.044(2) -0.0051(15) 0.0146(16) -0.0022(14)
C71 0.045(2) 0.0225(17) 0.047(2) 0.0016(15) 0.0018(17) 0.0074(15)
C72 0.0360(19) 0.0257(17) 0.0339(18) 0.0003(14) -0.0041(14) 0.0045(14)
C73 0.0209(15) 0.0276(16) 0.0253(16) -0.0027(13) 0.0037(12) -0.0016(12)
C74 0.038(2) 0.056(2) 0.039(2) -0.0154(18) 0.0055(16) 0.0121(18)
C75 0.044(2) 0.050(2) 0.038(2) -0.0134(17) 0.0189(16) -0.0263(18)
C76 0.0297(18) 0.039(2) 0.0266(17) 0.0087(14) 0.0070(13) 0.0013(14)
C77 0.0225(16) 0.0291(17) 0.0224(15) 0.0034(13) 0.0019(12) -0.0036(12)
C78 0.0284(18) 0.037(2) 0.0390(19) 0.0059(15) 0.0011(14) -0.0081(15)
C79 0.036(2) 0.062(3) 0.041(2) -0.0111(19) 0.0104(16) 0.0001(18)
C80 0.0279(17) 0.0330(19) 0.040(2) 0.0102(15) -0.0042(14) 0.0008(14)
C81 0.058(3) 0.035(2) 0.039(2) 0.0021(16) 0.0142(18) 0.0014(17)
C82 0.057(3) 0.060(3) 0.066(3) -0.020(2) 0.011(2) 0.004(2)

loop_
_atom_type_symbol
_atom_type_description
_atom_type_scat_dispersion_real
_atom_type_scat_dispersion_imag
_atom_type_scat_source
C C 0.0033 0.0016 'International Tables Vol C Tables 4.2.6.8 and 6.1.1.4'
H H 0.0000 0.0000 'International Tables Vol C Tables 4.2.6.8 and 6.1.1.4'
N N 0.0061 0.0033 'International Tables Vol C Tables 4.2.6.8 and 6.1.1.4'
O O 0.0106 0.0060 'International Tables Vol C Tables 4.2.6.8 and 6.1.1.4'
S S 0.1246 0.1234 'International Tables Vol C Tables 4.2.6.8 and 6.1.1.4'
Fe Fe 0.3463 0.8444 'International Tables Vol C Tables 4.2.6.8 and 6.1.1.4'
P P 0.1023 0.0942 'International Tables Vol C Tables 4.2.6.8 and 6.1.1.4'

loop_
_geom_angle_atom_site_label_1
_geom_angle_atom_site_label_2
_geom_angle_atom_site_label_3
_geom_angle
_geom_angle_site_symmetry_1
N3 Fe1 N4 115.22(13) .
N3 Fe1 S2 118.30(9) .
N4 Fe1 S2 108.18(10) .
N3 Fe1 S1 112.16(9) .
N4 Fe1 S1 119.12(10) .
S2 Fe1 S1 79.05(3) .
N5 Fe2 N6 115.42(14) .
N5 Fe2 S2 114.21(11) .
N6 Fe2 S2 113.24(10) .
N5 Fe2 S1 115.06(10) .
N6 Fe2 S1 114.34(10) .
S2 Fe2 S1 79.66(3) .
N1 P1 C1 106.98(13) .
N1 P1 C13 116.49(13) .
C1 P1 C13 108.23(13) .
N1 P1 C7 110.84(13) .
C1 P1 C7 105.80(13) .
C13 P1 C7 107.97(14) .
N1 P2 C25 114.65(13) .
N1 P2 C19 108.99(13) .
C25 P2 C19 107.83(13) .
N1 P2 C31 109.70(13) .
C25 P2 C31 109.46(13) .
C19 P2 C31 105.82(13) .
N2 P3 C43 114.54(13) .
N2 P3 C49 109.95(14) .
C43 P3 C49 109.66(13) .
N2 P3 C37 109.53(14) .
C43 P3 C37 107.30(13) .
C49 P3 C37 105.44(13) .
N2 P4 C67 107.72(14) .
N2 P4 C55 115.20(14) .
C67 P4 C55 107.91(14) .
N2 P4 C61 111.11(14) .
C67 P4 C61 105.07(14) .
C55 P4 C61 109.28(15) .
C73 S1 Fe2 111.28(10) .
C73 S1 Fe1 110.70(10) .
Fe2 S1 Fe1 93.60(3) .
C77 S2 Fe2 111.79(10) .
C77 S2 Fe1 111.14(10) .
Fe2 S2 Fe1 94.62(3) .
P2 N1 P1 136.65(16) .
P3 N2 P4 135.14(16) .
O1 N3 Fe1 173.3(3) .
O2 N4 Fe1 160.6(3) .
O3 N5 Fe2 174.2(3) .
O4 N6 Fe2 162.5(2) .
C81 O5 C81 109.9(4) 2_655
C6 C1 C2 119.4(3) .
C6 C1 P1 118.9(2) .
C2 C1 P1 121.5(2) .
C3 C2 C1 120.3(3) .
C3 C2 H2 119.8 .
C1 C2 H2 119.8 .
C4 C3 C2 119.5(3) .
C4 C3 H3 120.3 .
C2 C3 H3 120.3 .
C5 C4 C3 121.1(3) .
C5 C4 H4 119.4 .
C3 C4 H4 119.4 .
C4 C5 C6 119.8(3) .
C4 C5 H5 120.1 .
C6 C5 H5 120.1 .
C1 C6 C5 119.8(3) .
C1 C6 H6 120.1 .
C5 C6 H6 120.1 .
C12 C7 C8 119.3(3) .
C12 C7 P1 119.0(2) .
C8 C7 P1 121.4(2) .
C9 C8 C7 119.9(3) .
C9 C8 H8 120.0 .
C7 C8 H8 120.0 .
C10 C9 C8 120.2(3) .
C10 C9 H9 119.9 .
C8 C9 H9 119.9 .
C9 C10 C11 120.5(3) .
C9 C10 H10 119.8 .
C11 C10 H10 119.8 .
C10 C11 C12 119.5(3) .
C10 C11 H11 120.3 .
C12 C11 H11 120.3 .
C7 C12 C11 120.5(3) .
C7 C12 H12 119.7 .
C11 C12 H12 119.7 .
C14 C13 C18 119.5(3) .
C14 C13 P1 121.1(2) .
C18 C13 P1 119.3(2) .
C13 C14 C15 119.9(3) .
C13 C14 H14 120.0 .
C15 C14 H14 120.0 .
C16 C15 C14 120.3(3) .
C16 C15 H15 119.8 .
C14 C15 H15 119.8 .
C15 C16 C17 119.8(3) .
C15 C16 H16 120.1 .
C17 C16 H16 120.1 .
C16 C17 C18 121.5(3) .
C16 C17 H17 119.3 .
C18 C17 H17 119.3 .
C17 C18 C13 118.9(3) .
C17 C18 H18 120.5 .
C13 C18 H18 120.5 .
C24 C19 C20 119.8(3) .
C24 C19 P2 121.3(2) .
C20 C19 P2 118.7(2) .
C19 C20 C21 119.4(3) .
C19 C20 H20 120.3 .
C21 C20 H20 120.3 .
C22 C21 C20 120.8(3) .
C22 C21 H21 119.6 .
C20 C21 H21 119.6 .
C21 C22 C23 120.3(3) .
C21 C22 H22 119.8 .
C23 C22 H22 119.8 .
C22 C23 C24 120.2(3) .
C22 C23 H23 119.9 .
C24 C23 H23 119.9 .
C19 C24 C23 119.5(3) .
C19 C24 H24 120.2 .
C23 C24 H24 120.2 .
C30 C25 C26 119.6(3) .
C30 C25 P2 121.6(2) .
C26 C25 P2 118.4(2) .
C27 C26 C25 119.7(3) .
C27 C26 H26 120.1 .
C25 C26 H26 120.1 .
C28 C27 C26 120.2(3) .
C28 C27 H27 119.9 .
C26 C27 H27 119.9 .
C29 C28 C27 120.2(3) .
C29 C28 H28 119.9 .
C27 C28 H28 119.9 .
C28 C29 C30 120.5(3) .
C28 C29 H29 119.8 .
C30 C29 H29 119.8 .
C29 C30 C25 119.9(3) .
C29 C30 H30 120.1 .
C25 C30 H30 120.1 .
C32 C31 C36 118.8(3) .
C32 C31 P2 122.5(2) .
C36 C31 P2 118.6(2) .
C33 C32 C31 120.1(3) .
C33 C32 H32 120.0 .
C31 C32 H32 120.0 .
C34 C33 C32 120.3(3) .
C34 C33 H33 119.8 .
C32 C33 H33 119.8 .
C33 C34 C35 120.2(3) .
C33 C34 H34 119.9 .
C35 C34 H34 119.9 .
C34 C35 C36 120.3(3) .
C34 C35 H35 119.8 .
C36 C35 H35 119.8 .
C35 C36 C31 120.1(3) .
C35 C36 H36 119.9 .
C31 C36 H36 119.9 .
C42 C37 C38 119.9(3) .
C42 C37 P3 121.3(2) .
C38 C37 P3 118.6(2) .
C39 C38 C37 119.8(3) .
C39 C38 H38 120.1 .
C37 C38 H38 120.1 .
C40 C39 C38 120.3(3) .
C40 C39 H39 119.9 .
C38 C39 H39 119.9 .
C39 C40 C41 120.4(3) .
C39 C40 H40 119.8 .
C41 C40 H40 119.8 .
C40 C41 C42 120.2(3) .
C40 C41 H41 119.9 .
C42 C41 H41 119.9 .
C37 C42 C41 119.4(3) .
C37 C42 H42 120.3 .
C41 C42 H42 120.3 .
C48 C43 C44 119.3(3) .
C48 C43 P3 119.0(2) .
C44 C43 P3 121.4(2) .
C45 C44 C43 119.7(3) .
C45 C44 H44 120.2 .
C43 C44 H44 120.2 .
C46 C45 C44 120.8(3) .
C46 C45 H45 119.6 .
C44 C45 H45 119.6 .
C45 C46 C47 120.2(3) .
C45 C46 H46 119.9 .
C47 C46 H46 119.9 .
C46 C47 C48 119.8(3) .
C46 C47 H47 120.1 .
C48 C47 H47 120.1 .
C43 C48 C47 120.2(3) .
C43 C48 H48 119.9 .
C47 C48 H48 119.9 .
C54 C49 C50 120.1(3) .
C54 C49 P3 119.3(2) .
C50 C49 P3 120.5(2) .
C51 C50 C49 119.6(3) .
C51 C50 H50 120.2 .
C49 C50 H50 120.2 .
C52 C51 C50 120.2(3) .
C52 C51 H51 119.9 .
C50 C51 H51 119.9 .
C53 C52 C51 120.1(3) .
C53 C52 H52 120.0 .
C51 C52 H52 120.0 .
C52 C53 C54 120.9(3) .
C52 C53 H53 119.5 .
C54 C53 H53 119.5 .
C49 C54 C53 119.1(3) .
C49 C54 H54 120.5 .
C53 C54 H54 120.5 .
C60 C55 C56 120.3(3) .
C60 C55 P4 123.1(3) .
C56 C55 P4 116.5(3) .
C57 C56 C55 118.7(4) .
C57 C56 H56 120.6 .
C55 C56 H56 120.6 .
C58 C57 C56 121.3(4) .
C58 C57 H57 119.4 .
C56 C57 H57 119.4 .
C57 C58 C59 119.9(3) .
C57 C58 H58 120.0 .
C59 C58 H58 120.0 .
C58 C59 C60 120.2(4) .
C58 C59 H59 119.9 .
C60 C59 H59 119.9 .
C55 C60 C59 119.7(4) .
C55 C60 H60 120.2 .
C59 C60 H60 120.2 .
C66 C61 C62 118.9(3) .
C66 C61 P4 118.6(2) .
C62 C61 P4 121.9(2) .
C63 C62 C61 119.9(3) .
C63 C62 H62 120.0 .
C61 C62 H62 120.0 .
C62 C63 C64 120.8(3) .
C62 C63 H63 119.6 .
C64 C63 H63 119.6 .
C63 C64 C65 120.2(3) .
C63 C64 H64 119.9 .
C65 C64 H64 119.9 .
C64 C65 C66 119.6(3) .
C64 C65 H65 120.2 .
C66 C65 H65 120.2 .
C65 C66 C61 120.6(3) .
C65 C66 H66 119.7 .
C61 C66 H66 119.7 .
C72 C67 C68 119.1(3) .
C72 C67 P4 119.0(2) .
C68 C67 P4 121.7(2) .
C69 C68 C67 120.3(3) .
C69 C68 H68 119.9 .
C67 C68 H68 119.9 .
C70 C69 C68 120.6(3) .
C70 C69 H69 119.7 .
C68 C69 H69 119.7 .
C69 C70 C71 119.4(3) .
C69 C70 H70 120.3 .
C71 C70 H70 120.3 .
C70 C71 C72 121.2(3) .
C70 C71 H71 119.4 .
C72 C71 H71 119.4 .
C67 C72 C71 119.4(3) .
C67 C72 H72 120.3 .
C71 C72 H72 120.3 .
C75 C73 C76 109.5(3) .
C75 C73 C74 110.8(3) .
C76 C73 C74 108.2(3) .
C75 C73 S1 107.1(2) .
C76 C73 S1 112.8(2) .
C74 C73 S1 108.5(2) .
C73 C74 H74A 109.5 .
C73 C74 H74B 109.5 .
H74A C74 H74B 109.5 .
C73 C74 H74C 109.5 .
H74A C74 H74C 109.5 .
H74B C74 H74C 109.5 .
C73 C75 H75A 109.5 .
C73 C75 H75B 109.5 .
H75A C75 H75B 109.5 .
C73 C75 H75C 109.5 .
H75A C75 H75C 109.5 .
H75B C75 H75C 109.5 .
C73 C76 H76A 109.5 .
C73 C76 H76B 109.5 .
H76A C76 H76B 109.5 .
C73 C76 H76C 109.5 .
H76A C76 H76C 109.5 .
H76B C76 H76C 109.5 .
C79 C77 C78 110.9(3) .
C79 C77 C80 110.8(3) .
C78 C77 C80 109.3(3) .
C79 C77 S2 106.6(2) .
C78 C77 S2 107.8(2) .
C80 C77 S2 111.3(2) .
C77 C78 H78A 109.5 .
C77 C78 H78B 109.5 .
H78A C78 H78B 109.5 .
C77 C78 H78C 109.5 .
H78A C78 H78C 109.5 .
H78B C78 H78C 109.5 .
C77 C79 H79A 109.5 .
C77 C79 H79B 109.5 .
H79A C79 H79B 109.5 .
C77 C79 H79C 109.5 .
H79A C79 H79C 109.5 .
H79B C79 H79C 109.5 .
C77 C80 H80A 109.5 .
C77 C80 H80B 109.5 .
H80A C80 H80B 109.5 .
C77 C80 H80C 109.5 .
H80A C80 H80C 109.5 .
H80B C80 H80C 109.5 .
O5 C81 C82 110.1(3) .
O5 C81 H81A 109.6 .
C82 C81 H81A 109.6 .
O5 C81 H81B 109.6 .
C82 C81 H81B 109.6 .
H81A C81 H81B 108.1 .
C81 C82 H82A 109.5 .
C81 C82 H82B 109.5 .
H82A C82 H82B 109.5 .
C81 C82 H82C 109.5 .
H82A C82 H82C 109.5 .
H82B C82 H82C 109.5 .

loop_
_geom_bond_atom_site_label_1
_geom_bond_atom_site_label_2
_geom_bond_distance
_geom_bond_site_symmetry_2
Fe1 N3 1.610(3) .
Fe1 N4 1.660(3) .
Fe1 S2 2.3484(8) .
Fe1 S1 2.3625(9) .
Fe2 N5 1.623(3) .
Fe2 N6 1.654(3) .
Fe2 S2 2.3280(9) .
Fe2 S1 2.3526(8) .
P1 N1 1.588(2) .
P1 C1 1.789(3) .
P1 C13 1.798(3) .
P1 C7 1.803(3) .
P2 N1 1.584(2) .
P2 C25 1.789(3) .
P2 C19 1.795(3) .
P2 C31 1.800(3) .
P3 N2 1.584(2) .
P3 C43 1.790(3) .
P3 C49 1.794(3) .
P3 C37 1.795(3) .
P4 N2 1.589(2) .
P4 C67 1.781(3) .
P4 C55 1.798(3) .
P4 C61 1.799(3) .
S1 C73 1.848(3) .
S2 C77 1.853(3) .
N3 O1 1.245(3) .
N4 O2 1.216(3) .
N5 O3 1.220(3) .
N6 O4 1.212(3) .
O5 C81 1.418(4) 2_655
O5 C81 1.418(4) .
C1 C6 1.393(4) .
C1 C2 1.404(4) .
C2 C3 1.384(4) .
C2 H2 0.9500 .
C3 C4 1.382(5) .
C3 H3 0.9500 .
C4 C5 1.380(5) .
C4 H4 0.9500 .
C5 C6 1.394(4) .
C5 H5 0.9500 .
C6 H6 0.9500 .
C7 C12 1.380(4) .
C7 C8 1.400(4) .
C8 C9 1.387(5) .
C8 H8 0.9500 .
C9 C10 1.376(4) .
C9 H9 0.9500 .
C10 C11 1.381(4) .
C10 H10 0.9500 .
C11 C12 1.396(4) .
C11 H11 0.9500 .
C12 H12 0.9500 .
C13 C14 1.390(4) .
C13 C18 1.395(4) .
C14 C15 1.393(4) .
C14 H14 0.9500 .
C15 C16 1.365(5) .
C15 H15 0.9500 .
C16 C17 1.373(6) .
C16 H16 0.9500 .
C17 C18 1.385(5) .
C17 H17 0.9500 .
C18 H18 0.9500 .
C19 C24 1.386(4) .
C19 C20 1.390(4) .
C20 C21 1.392(4) .
C20 H20 0.9500 .
C21 C22 1.358(5) .
C21 H21 0.9500 .
C22 C23 1.375(5) .
C22 H22 0.9500 .
C23 C24 1.395(4) .
C23 H23 0.9500 .
C24 H24 0.9500 .
C25 C30 1.395(4) .
C25 C26 1.398(4) .
C26 C27 1.388(4) .
C26 H26 0.9500 .
C27 C28 1.386(5) .
C27 H27 0.9500 .
C28 C29 1.376(5) .
C28 H28 0.9500 .
C29 C30 1.385(4) .
C29 H29 0.9500 .
C30 H30 0.9500 .
C31 C32 1.392(4) .
C31 C36 1.394(4) .
C32 C33 1.389(4) .
C32 H32 0.9500 .
C33 C34 1.365(5) .
C33 H33 0.9500 .
C34 C35 1.376(5) .
C34 H34 0.9500 .
C35 C36 1.381(4) .
C35 H35 0.9500 .
C36 H36 0.9500 .
C37 C42 1.386(4) .
C37 C38 1.390(4) .
C38 C39 1.385(5) .
C38 H38 0.9500 .
C39 C40 1.369(6) .
C39 H39 0.9500 .
C40 C41 1.374(5) .
C40 H40 0.9500 .
C41 C42 1.396(4) .
C41 H41 0.9500 .
C42 H42 0.9500 .
C43 C48 1.388(4) .
C43 C44 1.400(4) .
C44 C45 1.385(4) .
C44 H44 0.9500 .
C45 C46 1.367(5) .
C45 H45 0.9500 .
C46 C47 1.387(5) .
C46 H46 0.9500 .
C47 C48 1.390(4) .
C47 H47 0.9500 .
C48 H48 0.9500 .
C49 C54 1.392(4) .
C49 C50 1.405(4) .
C50 C51 1.391(4) .
C50 H50 0.9500 .
C51 C52 1.385(5) .
C51 H51 0.9500 .
C52 C53 1.378(5) .
C52 H52 0.9500 .
C53 C54 1.398(5) .
C53 H53 0.9500 .
C54 H54 0.9500 .
C55 C60 1.381(5) .
C55 C56 1.397(5) .
C56 C57 1.384(5) .
C56 H56 0.9500 .
C57 C58 1.368(6) .
C57 H57 0.9500 .
C58 C59 1.378(6) .
C58 H58 0.9500 .
C59 C60 1.390(5) .
C59 H59 0.9500 .
C60 H60 0.9500 .
C61 C66 1.391(4) .
C61 C62 1.407(4) .
C62 C63 1.369(5) .
C62 H62 0.9500 .
C63 C64 1.378(5) .
C63 H63 0.9500 .
C64 C65 1.384(4) .
C64 H64 0.9500 .
C65 C66 1.385(4) .
C65 H65 0.9500 .
C66 H66 0.9500 .
C67 C72 1.389(4) .
C67 C68 1.400(4) .
C68 C69 1.381(4) .
C68 H68 0.9500 .
C69 C70 1.375(5) .
C69 H69 0.9500 .
C70 C71 1.376(5) .
C70 H70 0.9500 .
C71 C72 1.391(5) .
C71 H71 0.9500 .
C72 H72 0.9500 .
C73 C75 1.507(4) .
C73 C76 1.519(4) .
C73 C74 1.524(4) .
C74 H74A 0.9800 .
C74 H74B 0.9800 .
C74 H74C 0.9800 .
C75 H75A 0.9800 .
C75 H75B 0.9800 .
C75 H75C 0.9800 .
C76 H76A 0.9800 .
C76 H76B 0.9800 .
C76 H76C 0.9800 .
C77 C79 1.517(5) .
C77 C78 1.520(4) .
C77 C80 1.526(4) .
C78 H78A 0.9800 .
C78 H78B 0.9800 .
C78 H78C 0.9800 .
C79 H79A 0.9800 .
C79 H79B 0.9800 .
C79 H79C 0.9800 .
C80 H80A 0.9800 .
C80 H80B 0.9800 .
C80 H80C 0.9800 .
C81 C82 1.471(5) .
C81 H81A 0.9900 .
C81 H81B 0.9900 .
C82 H82A 0.9800 .
C82 H82B 0.9800 .
C82 H82C 0.9800 .

loop_
_platon_squeeze_void_nr
_platon_squeeze_void_average_x
_platon_squeeze_void_average_y
_platon_squeeze_void_average_z
_platon_squeeze_void_volume
_platon_squeeze_void_count_electrons
1 -0.003 0.000 -0.003 703.5 207.3
2 0.250 0.062 0.750 8.1 2.7
3 0.000 0.500 0.500 156.2 49.7
4 0.500 0.500 1.000 156.2 49.9
5 0.750 0.937 0.250 8.1 2.6
